data_7000899
loop_
_publ_author_name
'Moxey, Graeme J.'
'Jones, Cameron'
'Stasch, Andreas'
'Junk, Peter C.'
'Deacon, Glen B.'
'Woodul, William D.'
'Drago, Penny R.'

_publ_section_title
;
 Complexes of four-membered group 13 metal(I) N-heterocyclic carbene
 analogues with platinum(II) fragments
;
_journal_coden_ASTM DTARAF
_journal_issue 14
_journal_name_full 'Dalton Transactions'
_journal_page_first 2630
_journal_page_last 2636
_journal_paper_doi 10.1039/b821984b
_journal_year 2009
_chemical_formula_sum 'C94 H132 F8 In2 N6 O2 Pt'
_chemical_formula_weight 1954.79
_space_group_IT_number 2
_symmetry_cell_setting triclinic
_symmetry_space_group_name_Hall '-P 1'
_symmetry_space_group_name_H-M 'P -1'
_atom_sites_solution_hydrogens geom
_atom_sites_solution_primary direct
_atom_sites_solution_secondary difmap
_audit_creation_method SHELXL-97
_cell_angle_alpha 74.427(5)
_cell_angle_beta 71.681(5)
_cell_angle_gamma 88.393(5)
_cell_formula_units_Z 1
_cell_length_a 11.164(5)
_cell_length_b 14.325(5)
_cell_length_c 16.342(5)
_cell_measurement_temperature 150(2)
_cell_volume 2385.4(15)
_computing_structure_refinement 'SHELXL-97 (Sheldrick, 1997)'
_computing_structure_solution 'SHELXS-97 (Sheldrick, 1990)'
_diffrn_ambient_temperature 150(2)
_diffrn_measured_fraction_theta_full 0.980
_diffrn_measured_fraction_theta_max 0.980
_diffrn_measurement_device_type 'Nonius Kappa CCD'
_diffrn_radiation_monochromator graphite
_diffrn_radiation_source 'fine-focus sealed tube'
_diffrn_radiation_type MoK\a
_diffrn_radiation_wavelength 0.71069
_diffrn_reflns_av_R_equivalents 0.0352
_diffrn_reflns_av_sigmaI/netI 0.0578
_diffrn_reflns_limit_h_max 12
_diffrn_reflns_limit_h_min -13
_diffrn_reflns_limit_k_max 17
_diffrn_reflns_limit_k_min -17
_diffrn_reflns_limit_l_max 19
_diffrn_reflns_limit_l_min -19
_diffrn_reflns_number 15999
_diffrn_reflns_theta_full 25.50
_diffrn_reflns_theta_max 25.50
_diffrn_reflns_theta_min 3.30
_exptl_absorpt_coefficient_mu 2.005
_exptl_absorpt_correction_T_max 0.707
_exptl_absorpt_correction_T_min 0.587
_exptl_absorpt_correction_type multi-scan
_exptl_absorpt_process_details 'Sortav, Blessing (1995)'
_exptl_crystal_colour orange
_exptl_crystal_density_diffrn 1.361
_exptl_crystal_density_method 'not measured'
_exptl_crystal_description block
_exptl_crystal_F_000 1002
_exptl_crystal_size_max 0.20
_exptl_crystal_size_mid 0.15
_exptl_crystal_size_min 0.10
_refine_diff_density_max 1.289
_refine_diff_density_min -0.982
_refine_diff_density_rms 0.106
_refine_ls_extinction_method none
_refine_ls_goodness_of_fit_ref 1.030
_refine_ls_hydrogen_treatment constr
_refine_ls_matrix_type full
_refine_ls_number_parameters 530
_refine_ls_number_reflns 8729
_refine_ls_number_restraints 7
_refine_ls_restrained_S_all 1.039
_refine_ls_R_factor_all 0.0568
_refine_ls_R_factor_gt 0.0438
_refine_ls_shift/su_max 0.000
_refine_ls_shift/su_mean 0.000
_refine_ls_structure_factor_coef Fsqd
_refine_ls_weighting_details 'calc w=1/[\s^2^(Fo^2^)+(0.0523P)^2^+3.7059P] where P=(Fo^2^+2Fc^2^)/3'
_refine_ls_weighting_scheme calc
_refine_ls_wR_factor_gt 0.1078
_refine_ls_wR_factor_ref 0.1141
_reflns_number_gt 7160
_reflns_number_total 8729
_reflns_threshold_expression >2sigma(I)
_cod_data_source_file B821984B.txt
_cod_data_source_block compound9
_cod_original_sg_symbol_H-M P-1
_cod_database_code 7000899

loop_
_symmetry_equiv_pos_as_xyz
'x, y, z'
'-x, -y, -z'

loop_
_atom_site_label
_atom_site_type_symbol
_atom_site_fract_x
_atom_site_fract_y
_atom_site_fract_z
_atom_site_U_iso_or_equiv
_atom_site_adp_type
_atom_site_occupancy
_atom_site_symmetry_multiplicity
_atom_site_calc_flag
_atom_site_refinement_flags
_atom_site_disorder_assembly
_atom_site_disorder_group
Pt1 Pt 0.0000 0.0000 1.0000 0.03026(10) Uani 1 2 d S . .
In1 In 0.17182(3) 0.09098(2) 0.85857(2) 0.03183(11) Uani 1 1 d . . .
F1 F -0.0707(4) 0.1040(3) 1.1619(2) 0.0689(11) Uani 1 1 d . . .
O1 O -0.2161(7) 0.4053(4) 1.0323(4) 0.107(2) Uani 1 1 d D . .
N1 N 0.2544(4) 0.1712(3) 0.7172(3) 0.0300(9) Uani 1 1 d . . .
C1 C 0.3708(5) 0.1837(3) 0.7231(3) 0.0266(10) Uani 1 1 d . . .
F2 F -0.1606(5) 0.2743(3) 1.1760(3) 0.0975(17) Uani 1 1 d . A .
N2 N 0.3713(4) 0.1480(3) 0.8082(3) 0.0291(9) Uani 1 1 d . . .
C2 C 0.2041(5) 0.2369(3) 0.6564(3) 0.0325(11) Uani 1 1 d . . .
F3 F -0.1757(4) 0.3500(2) 0.8809(3) 0.0673(11) Uani 1 1 d . A .
N3 N 0.4749(4) 0.2249(3) 0.6512(3) 0.0301(9) Uani 1 1 d . . .
C3 C 0.2015(5) 0.3382(4) 0.6521(4) 0.0390(13) Uani 1 1 d . . .
F4 F -0.0812(3) 0.1818(2) 0.8638(2) 0.0475(8) Uani 1 1 d . . .
C4 C 0.1527(5) 0.3992(4) 0.5890(4) 0.0490(15) Uani 1 1 d . . .
H4 H 0.1506 0.4668 0.5843 0.059 Uiso 1 1 calc R . .
C5 C 0.1076(5) 0.3626(4) 0.5337(4) 0.0524(16) Uani 1 1 d . . .
H5 H 0.0790 0.4056 0.4893 0.063 Uiso 1 1 calc R . .
C6 C 0.1033(5) 0.2637(4) 0.5419(4) 0.0457(14) Uani 1 1 d . . .
H6 H 0.0683 0.2395 0.5051 0.055 Uiso 1 1 calc R . .
C7 C 0.1501(5) 0.1998(4) 0.6037(3) 0.0354(12) Uani 1 1 d . . .
C8 C 0.2447(5) 0.3778(4) 0.7154(4) 0.0441(14) Uani 1 1 d . . .
H8 H 0.3213 0.3436 0.7234 0.053 Uiso 1 1 calc R . .
C9 C 0.1437(6) 0.3575(4) 0.8078(4) 0.0543(17) Uani 1 1 d . . .
H9A H 0.0675 0.3905 0.8020 0.082 Uiso 1 1 calc R . .
H9B H 0.1759 0.3815 0.8481 0.082 Uiso 1 1 calc R . .
H9C H 0.1231 0.2874 0.8322 0.082 Uiso 1 1 calc R . .
C10 C 0.2812(6) 0.4882(4) 0.6815(5) 0.0623(19) Uani 1 1 d . . .
H10A H 0.3414 0.5035 0.6206 0.093 Uiso 1 1 calc R . .
H10B H 0.3202 0.5068 0.7213 0.093 Uiso 1 1 calc R . .
H10C H 0.2053 0.5240 0.6812 0.093 Uiso 1 1 calc R . .
C11 C 0.1363(5) 0.0910(4) 0.6168(4) 0.0410(13) Uani 1 1 d . . .
H11 H 0.1973 0.0596 0.6477 0.049 Uiso 1 1 calc R . .
C12 C 0.0033(6) 0.0529(4) 0.6786(5) 0.0605(18) Uani 1 1 d . . .
H12A H -0.0131 0.0713 0.7346 0.091 Uiso 1 1 calc R . .
H12B H -0.0037 -0.0180 0.6918 0.091 Uiso 1 1 calc R . .
H12C H -0.0586 0.0810 0.6492 0.091 Uiso 1 1 calc R . .
C13 C 0.1660(7) 0.0623(5) 0.5289(5) 0.0646(18) Uani 1 1 d . . .
H13A H 0.1601 -0.0086 0.5420 0.097 Uiso 1 1 calc R . .
H13B H 0.2517 0.0874 0.4904 0.097 Uiso 1 1 calc R . .
H13C H 0.1051 0.0899 0.4983 0.097 Uiso 1 1 calc R . .
C14 C 0.4747(5) 0.1200(3) 0.8412(3) 0.0304(11) Uani 1 1 d . . .
C15 C 0.4979(5) 0.1683(3) 0.8995(3) 0.0349(12) Uani 1 1 d . . .
C16 C 0.5918(5) 0.1368(4) 0.9368(4) 0.0428(13) Uani 1 1 d . . .
H16 H 0.6080 0.1690 0.9764 0.051 Uiso 1 1 calc R . .
C17 C 0.6625(5) 0.0607(4) 0.9189(4) 0.0441(14) Uani 1 1 d . . .
H17 H 0.7263 0.0405 0.9458 0.053 Uiso 1 1 calc R . .
C18 C 0.6396(5) 0.0135(4) 0.8608(4) 0.0388(13) Uani 1 1 d . . .
H18 H 0.6896 -0.0384 0.8472 0.047 Uiso 1 1 calc R . .
C19 C 0.5454(5) 0.0409(3) 0.8224(3) 0.0332(11) Uani 1 1 d . . .
C20 C 0.4209(5) 0.2535(4) 0.9191(4) 0.0427(13) Uani 1 1 d . . .
H20 H 0.3972 0.2859 0.8646 0.051 Uiso 1 1 calc R . .
C21 C 0.2967(6) 0.2201(4) 0.9978(4) 0.0509(15) Uani 1 1 d . . .
H21A H 0.2526 0.1679 0.9881 0.076 Uiso 1 1 calc R . .
H21B H 0.2426 0.2750 1.0011 0.076 Uiso 1 1 calc R . .
H21C H 0.3161 0.1963 1.0540 0.076 Uiso 1 1 calc R . .
C22 C 0.4955(6) 0.3310(4) 0.9376(4) 0.0564(17) Uani 1 1 d . . .
H22A H 0.5150 0.3030 0.9933 0.085 Uiso 1 1 calc R . .
H22B H 0.4442 0.3869 0.9433 0.085 Uiso 1 1 calc R . .
H22C H 0.5743 0.3519 0.8878 0.085 Uiso 1 1 calc R . .
C23 C 0.5145(5) -0.0163(4) 0.7640(3) 0.0359(12) Uani 1 1 d . . .
H23 H 0.4813 0.0297 0.7195 0.043 Uiso 1 1 calc R . .
C24 C 0.4096(6) -0.0957(4) 0.8222(4) 0.0496(15) Uani 1 1 d . . .
H24A H 0.4439 -0.1475 0.8598 0.074 Uiso 1 1 calc R . .
H24B H 0.3774 -0.1226 0.7835 0.074 Uiso 1 1 calc R . .
H24C H 0.3406 -0.0677 0.8605 0.074 Uiso 1 1 calc R . .
C25 C 0.6292(5) -0.0616(4) 0.7118(4) 0.0470(14) Uani 1 1 d . . .
H25A H 0.6974 -0.0112 0.6773 0.071 Uiso 1 1 calc R . .
H25B H 0.6051 -0.0905 0.6709 0.071 Uiso 1 1 calc R . .
H25C H 0.6583 -0.1120 0.7539 0.071 Uiso 1 1 calc R . .
C26 C 0.4821(5) 0.2160(3) 0.5609(3) 0.0327(11) Uani 1 1 d . . .
H26 H 0.4030 0.1773 0.5709 0.039 Uiso 1 1 calc R . .
C27 C 0.5887(5) 0.1573(4) 0.5215(4) 0.0446(14) Uani 1 1 d . . .
H27A H 0.5874 0.0948 0.5663 0.053 Uiso 1 1 calc R . .
H27B H 0.6707 0.1932 0.5066 0.053 Uiso 1 1 calc R . .
C28 C 0.5757(6) 0.1378(4) 0.4367(4) 0.0509(15) Uani 1 1 d . . .
H28A H 0.6485 0.1022 0.4104 0.061 Uiso 1 1 calc R . .
H28B H 0.4977 0.0965 0.4528 0.061 Uiso 1 1 calc R . .
C29 C 0.5704(6) 0.2328(4) 0.3670(4) 0.0477(14) Uani 1 1 d . . .
H29A H 0.6527 0.2706 0.3449 0.057 Uiso 1 1 calc R . .
H29B H 0.5549 0.2179 0.3153 0.057 Uiso 1 1 calc R . .
C30 C 0.4667(6) 0.2925(4) 0.4075(4) 0.0468(14) Uani 1 1 d . . .
H30A H 0.4692 0.3553 0.3629 0.056 Uiso 1 1 calc R . .
H30B H 0.3839 0.2579 0.4222 0.056 Uiso 1 1 calc R . .
C31 C 0.4787(5) 0.3112(4) 0.4909(3) 0.0388(13) Uani 1 1 d . . .
H31A H 0.4063 0.3473 0.5168 0.047 Uiso 1 1 calc R . .
H31B H 0.5572 0.3519 0.4753 0.047 Uiso 1 1 calc R . .
C32 C 0.5763(4) 0.2782(3) 0.6665(3) 0.0312(11) Uani 1 1 d . . .
H32 H 0.5444 0.2755 0.7315 0.037 Uiso 1 1 calc R . .
C33 C 0.7050(5) 0.2356(4) 0.6523(4) 0.0373(12) Uani 1 1 d . . .
H33A H 0.7500 0.2470 0.5874 0.045 Uiso 1 1 calc R . .
H33B H 0.6947 0.1647 0.6806 0.045 Uiso 1 1 calc R . .
C34 C 0.7814(5) 0.2840(4) 0.6942(4) 0.0422(13) Uani 1 1 d . . .
H34A H 0.7384 0.2689 0.7596 0.051 Uiso 1 1 calc R . .
H34B H 0.8660 0.2574 0.6843 0.051 Uiso 1 1 calc R . .
C35 C 0.7965(5) 0.3937(4) 0.6542(4) 0.0435(13) Uani 1 1 d . . .
H35A H 0.8388 0.4231 0.6871 0.052 Uiso 1 1 calc R . .
H35B H 0.8510 0.4091 0.5909 0.052 Uiso 1 1 calc R . .
C36 C 0.6696(5) 0.4375(4) 0.6591(4) 0.0431(14) Uani 1 1 d . . .
H36A H 0.6835 0.5076 0.6272 0.052 Uiso 1 1 calc R . .
H36B H 0.6199 0.4310 0.7225 0.052 Uiso 1 1 calc R . .
C37 C 0.5951(5) 0.3869(3) 0.6169(4) 0.0369(12) Uani 1 1 d . . .
H37A H 0.6421 0.3962 0.5526 0.044 Uiso 1 1 calc R . .
H37B H 0.5120 0.4152 0.6219 0.044 Uiso 1 1 calc R . .
C38 C -0.0706(5) 0.1331(3) 1.0115(3) 0.0344(12) Uani 1 1 d . . .
C39 C -0.0925(6) 0.1640(4) 1.0880(4) 0.0468(15) Uani 1 1 d . A .
C40 C -0.1380(7) 0.2523(5) 1.0970(4) 0.063(2) Uani 1 1 d . . .
C41 C -0.1689(6) 0.3178(4) 1.0273(5) 0.0599(18) Uani 1 1 d . A .
C42 C -0.1498(5) 0.2885(4) 0.9518(4) 0.0490(15) Uani 1 1 d . . .
C43 C -0.1030(5) 0.1999(4) 0.9447(4) 0.0402(13) Uani 1 1 d . A .
C44 C -0.1395(17) 0.4800(11) 1.0267(14) 0.174(11) Uani 0.739(17) 1 d PD A 1
H44A H -0.1257 0.4716 1.0845 0.260 Uiso 0.739(17) 1 calc PR A 1
H44B H -0.1791 0.5413 1.0112 0.260 Uiso 0.739(17) 1 calc PR A 1
H44C H -0.0582 0.4812 0.9803 0.260 Uiso 0.739(17) 1 calc PR A 1
C45 C 0.4475(12) 0.3892(10) 1.1637(10) 0.065(4) Uiso 0.50 1 d PD . .
H45A H 0.4725 0.4301 1.1957 0.097 Uiso 0.50 1 calc PR . .
H45B H 0.5030 0.4061 1.1013 0.097 Uiso 0.50 1 calc PR . .
H45C H 0.4547 0.3208 1.1926 0.097 Uiso 0.50 1 calc PR . .
C46 C 0.3127(13) 0.4054(13) 1.1660(11) 0.090(5) Uiso 0.50 1 d PD . .
H46A H 0.3030 0.4763 1.1527 0.108 Uiso 0.50 1 calc PR . .
H46B H 0.3004 0.3843 1.1162 0.108 Uiso 0.50 1 calc PR . .
C47 C 0.2135(15) 0.3609(14) 1.2440(12) 0.105(6) Uiso 0.50 1 d PD . .
H47A H 0.2210 0.3881 1.2920 0.126 Uiso 0.50 1 calc PR . .
H47B H 0.2299 0.2913 1.2612 0.126 Uiso 0.50 1 calc PR . .
C48 C 0.0781(16) 0.3661(15) 1.2467(13) 0.116(7) Uiso 0.50 1 d PD . .
H48A H 0.0687 0.3355 1.2013 0.139 Uiso 0.50 1 calc PR . .
H48B H 0.0621 0.4355 1.2268 0.139 Uiso 0.50 1 calc PR . .
C49 C -0.0302(16) 0.3193(11) 1.3372(11) 0.090(5) Uiso 0.50 1 d PD . .
H49A H -0.0130 0.3386 1.3865 0.108 Uiso 0.50 1 calc PR . .
H49B H -0.1117 0.3450 1.3325 0.108 Uiso 0.50 1 calc PR . .
C50 C -0.0407(15) 0.2182(10) 1.3584(11) 0.074(4) Uiso 0.50 1 d PD . .
H50A H -0.0974 0.1983 1.3301 0.111 Uiso 0.50 1 calc PR . .
H50B H -0.0750 0.1914 1.4235 0.111 Uiso 0.50 1 calc PR . .
H50C H 0.0430 0.1939 1.3363 0.111 Uiso 0.50 1 calc PR . .
C44A C -0.315(3) 0.4164(19) 1.1055(19) 0.102(16) Uani 0.261(17) 1 d PD A 2
H44D H -0.3936 0.3871 1.1061 0.153 Uiso 0.261(17) 1 calc PR A 2
H44E H -0.3241 0.4856 1.1011 0.153 Uiso 0.261(17) 1 calc PR A 2
H44F H -0.2968 0.3842 1.1609 0.153 Uiso 0.261(17) 1 calc PR A 2

loop_
_atom_site_aniso_label
_atom_site_aniso_U_11
_atom_site_aniso_U_22
_atom_site_aniso_U_33
_atom_site_aniso_U_23
_atom_site_aniso_U_13
_atom_site_aniso_U_12
Pt1 0.02927(16) 0.02915(16) 0.02313(15) 0.00072(11) -0.00134(11) -0.00912(11)
In1 0.0315(2) 0.0272(2) 0.0250(2) 0.00055(15) 0.00173(16) -0.00748(15)
F1 0.114(3) 0.055(2) 0.037(2) -0.0114(17) -0.023(2) 0.003(2)
O1 0.137(6) 0.053(3) 0.101(5) -0.020(3) 0.002(4) 0.031(3)
N1 0.030(2) 0.030(2) 0.022(2) -0.0012(17) -0.0013(17) -0.0099(17)
C1 0.035(3) 0.018(2) 0.021(2) -0.0023(18) -0.003(2) -0.0012(19)
F2 0.159(5) 0.068(3) 0.054(3) -0.031(2) -0.007(3) 0.010(3)
N2 0.030(2) 0.025(2) 0.023(2) -0.0015(16) -0.0005(17) -0.0049(16)
C2 0.030(3) 0.033(3) 0.018(2) 0.0065(19) 0.004(2) -0.002(2)
F3 0.067(2) 0.048(2) 0.080(3) -0.0002(19) -0.028(2) 0.0146(17)
N3 0.030(2) 0.029(2) 0.024(2) -0.0018(17) -0.0020(17) -0.0058(17)
C3 0.030(3) 0.032(3) 0.036(3) 0.003(2) 0.006(2) -0.003(2)
F4 0.0528(19) 0.0447(18) 0.0432(19) -0.0038(15) -0.0195(16) -0.0017(15)
C4 0.039(3) 0.034(3) 0.052(4) 0.010(3) -0.002(3) 0.001(2)
C5 0.037(3) 0.051(4) 0.047(4) 0.012(3) -0.006(3) 0.007(3)
C6 0.038(3) 0.057(4) 0.033(3) 0.000(3) -0.009(2) 0.002(3)
C7 0.031(3) 0.041(3) 0.027(3) -0.002(2) -0.005(2) -0.001(2)
C8 0.041(3) 0.032(3) 0.045(3) -0.002(2) 0.000(3) -0.008(2)
C9 0.053(4) 0.041(3) 0.057(4) -0.016(3) 0.001(3) -0.009(3)
C10 0.057(4) 0.028(3) 0.082(5) -0.005(3) -0.002(4) -0.008(3)
C11 0.046(3) 0.042(3) 0.037(3) -0.008(2) -0.018(3) -0.002(2)
C12 0.059(4) 0.043(3) 0.064(4) -0.005(3) -0.005(3) -0.014(3)
C13 0.070(5) 0.067(4) 0.056(4) -0.022(3) -0.014(4) -0.007(4)
C14 0.034(3) 0.025(2) 0.022(2) 0.0046(19) -0.002(2) -0.011(2)
C15 0.045(3) 0.025(3) 0.027(3) -0.001(2) -0.007(2) -0.009(2)
C16 0.055(4) 0.033(3) 0.037(3) -0.002(2) -0.013(3) -0.014(3)
C17 0.047(3) 0.042(3) 0.037(3) 0.008(2) -0.019(3) -0.012(3)
C18 0.037(3) 0.031(3) 0.037(3) 0.006(2) -0.007(2) -0.009(2)
C19 0.033(3) 0.027(3) 0.032(3) 0.000(2) -0.007(2) -0.006(2)
C20 0.057(4) 0.030(3) 0.034(3) -0.004(2) -0.008(3) -0.006(2)
C21 0.065(4) 0.040(3) 0.040(3) -0.012(3) -0.006(3) -0.003(3)
C22 0.074(4) 0.043(3) 0.055(4) -0.017(3) -0.019(3) -0.012(3)
C23 0.043(3) 0.031(3) 0.028(3) -0.003(2) -0.007(2) -0.004(2)
C24 0.054(4) 0.045(3) 0.042(3) -0.017(3) 0.001(3) -0.013(3)
C25 0.044(3) 0.043(3) 0.046(3) -0.012(3) -0.004(3) 0.003(3)
C26 0.037(3) 0.030(3) 0.025(3) -0.001(2) -0.007(2) -0.005(2)
C27 0.050(3) 0.044(3) 0.031(3) -0.006(2) -0.004(3) 0.003(3)
C28 0.069(4) 0.047(3) 0.033(3) -0.013(3) -0.009(3) 0.010(3)
C29 0.057(4) 0.051(3) 0.030(3) -0.007(3) -0.008(3) -0.006(3)
C30 0.060(4) 0.043(3) 0.030(3) 0.003(2) -0.015(3) 0.003(3)
C31 0.045(3) 0.033(3) 0.027(3) -0.001(2) -0.001(2) -0.002(2)
C32 0.031(3) 0.027(2) 0.026(3) 0.001(2) -0.001(2) -0.009(2)
C33 0.033(3) 0.027(3) 0.039(3) 0.000(2) -0.001(2) -0.008(2)
C34 0.034(3) 0.041(3) 0.040(3) 0.002(2) -0.008(2) -0.005(2)
C35 0.041(3) 0.039(3) 0.049(3) -0.007(3) -0.016(3) -0.009(2)
C36 0.042(3) 0.028(3) 0.054(4) -0.009(2) -0.008(3) -0.007(2)
C37 0.033(3) 0.029(3) 0.038(3) 0.001(2) -0.005(2) -0.008(2)
C38 0.031(3) 0.030(3) 0.032(3) -0.003(2) 0.001(2) -0.009(2)
C39 0.063(4) 0.035(3) 0.030(3) -0.002(2) -0.003(3) -0.006(3)
C40 0.079(5) 0.049(4) 0.047(4) -0.023(3) 0.009(3) -0.009(3)
C41 0.063(4) 0.038(3) 0.062(4) -0.009(3) -0.001(3) 0.004(3)
C42 0.039(3) 0.041(3) 0.055(4) -0.001(3) -0.010(3) -0.002(3)
C43 0.032(3) 0.035(3) 0.042(3) -0.002(2) -0.003(2) -0.006(2)
C44 0.26(2) 0.096(12) 0.27(3) -0.116(16) -0.18(2) 0.083(15)
C44A 0.06(2) 0.041(16) 0.16(4) -0.010(18) 0.01(2) 0.023(14)

loop_
_atom_type_symbol
_atom_type_description
_atom_type_scat_dispersion_real
_atom_type_scat_dispersion_imag
_atom_type_scat_source
C C 0.0033 0.0016 'International Tables Vol C Tables 4.2.6.8 and 6.1.1.4'
H H 0.0000 0.0000 'International Tables Vol C Tables 4.2.6.8 and 6.1.1.4'
N N 0.0061 0.0033 'International Tables Vol C Tables 4.2.6.8 and 6.1.1.4'
F F 0.0171 0.0103 'International Tables Vol C Tables 4.2.6.8 and 6.1.1.4'
In In -0.7276 1.3100 'International Tables Vol C Tables 4.2.6.8 and 6.1.1.4'
Pt Pt -1.7033 8.3905 'International Tables Vol C Tables 4.2.6.8 and 6.1.1.4'
O O 0.0106 0.0060 'International Tables Vol C Tables 4.2.6.8 and 6.1.1.4'

loop_
_geom_angle_atom_site_label_1
_geom_angle_atom_site_label_2
_geom_angle_atom_site_label_3
_geom_angle
_geom_angle_site_symmetry_1
_geom_angle_site_symmetry_3
_geom_angle_publ_flag
C38 Pt1 C38 180.0(3) 2_557 . ?
C38 Pt1 In1 91.97(13) 2_557 . ?
C38 Pt1 In1 88.03(13) . . ?
C38 Pt1 In1 88.03(13) 2_557 2_557 ?
C38 Pt1 In1 91.97(13) . 2_557 ?
In1 Pt1 In1 180.000(1) . 2_557 ?
N1 In1 N2 60.74(15) . . ?
N1 In1 Pt1 156.77(11) . . ?
N2 In1 Pt1 142.44(11) . . ?
C41 O1 C44 120.2(9) . . ?
C41 O1 C44A 122.5(12) . . ?
C44 O1 C44A 96.7(16) . . ?
C1 N1 C2 124.0(4) . . ?
C1 N1 In1 94.4(3) . . ?
C2 N1 In1 132.5(3) . . ?
N2 C1 N1 111.0(4) . . ?
N2 C1 N3 124.9(4) . . ?
N1 C1 N3 124.1(4) . . ?
C1 N2 C14 129.6(4) . . ?
C1 N2 In1 93.7(3) . . ?
C14 N2 In1 131.4(3) . . ?
C7 C2 N1 118.5(4) . . ?
C7 C2 C3 120.5(5) . . ?
N1 C2 C3 121.0(5) . . ?
C1 N3 C26 118.8(4) . . ?
C1 N3 C32 118.6(4) . . ?
C26 N3 C32 122.6(4) . . ?
C4 C3 C2 117.7(5) . . ?
C4 C3 C8 120.7(5) . . ?
C2 C3 C8 121.5(5) . . ?
C5 C4 C3 120.9(5) . . ?
C4 C5 C6 121.0(6) . . ?
C5 C6 C7 120.4(6) . . ?
C6 C7 C2 119.2(5) . . ?
C6 C7 C11 119.9(5) . . ?
C2 C7 C11 120.9(5) . . ?
C3 C8 C9 111.4(5) . . ?
C3 C8 C10 114.1(5) . . ?
C9 C8 C10 108.1(5) . . ?
C7 C11 C12 109.1(5) . . ?
C7 C11 C13 113.7(5) . . ?
C12 C11 C13 110.9(5) . . ?
C15 C14 C19 120.4(5) . . ?
C15 C14 N2 118.0(4) . . ?
C19 C14 N2 121.3(4) . . ?
C16 C15 C14 118.3(5) . . ?
C16 C15 C20 121.9(5) . . ?
C14 C15 C20 119.8(5) . . ?
C17 C16 C15 122.3(5) . . ?
C16 C17 C18 119.1(5) . . ?
C19 C18 C17 121.2(5) . . ?
C18 C19 C14 118.6(5) . . ?
C18 C19 C23 120.7(5) . . ?
C14 C19 C23 120.6(5) . . ?
C15 C20 C21 112.0(4) . . ?
C15 C20 C22 113.4(5) . . ?
C21 C20 C22 109.6(5) . . ?
C19 C23 C25 113.7(5) . . ?
C19 C23 C24 109.8(4) . . ?
C25 C23 C24 109.8(4) . . ?
N3 C26 C27 114.4(4) . . ?
N3 C26 C31 115.9(4) . . ?
C27 C26 C31 110.4(4) . . ?
C26 C27 C28 110.6(5) . . ?
C29 C28 C27 111.3(5) . . ?
C30 C29 C28 110.6(5) . . ?
C31 C30 C29 112.4(5) . . ?
C30 C31 C26 111.3(4) . . ?
N3 C32 C33 117.6(4) . . ?
N3 C32 C37 114.2(4) . . ?
C33 C32 C37 108.7(4) . . ?
C32 C33 C34 108.8(4) . . ?
C35 C34 C33 111.6(5) . . ?
C36 C35 C34 111.7(4) . . ?
C35 C36 C37 111.0(4) . . ?
C36 C37 C32 108.6(4) . . ?
C43 C38 C39 112.4(5) . . ?
C43 C38 Pt1 124.1(4) . . ?
C39 C38 Pt1 123.5(4) . . ?
F1 C39 C40 115.7(5) . . ?
F1 C39 C38 119.6(5) . . ?
C40 C39 C38 124.7(6) . . ?
F2 C40 C39 120.1(7) . . ?
F2 C40 C41 119.0(6) . . ?
C39 C40 C41 120.8(6) . . ?
O1 C41 C42 120.6(7) . . ?
O1 C41 C40 123.8(7) . . ?
C42 C41 C40 115.6(6) . . ?
F3 C42 C41 118.4(5) . . ?
F3 C42 C43 119.5(6) . . ?
C41 C42 C43 122.1(6) . . ?
F4 C43 C42 116.3(5) . . ?
F4 C43 C38 119.2(5) . . ?
C42 C43 C38 124.4(6) . . ?
C47 C46 C45 119.5(15) . . ?
C46 C47 C48 121.6(16) . . ?
C47 C48 C49 119.6(16) . . ?
C50 C49 C48 112.8(14) . . ?

loop_
_geom_bond_atom_site_label_1
_geom_bond_atom_site_label_2
_geom_bond_distance
_geom_bond_site_symmetry_2
_geom_bond_publ_flag
Pt1 C38 2.075(5) 2_557 ?
Pt1 C38 2.075(5) . ?
Pt1 In1 2.5408(7) . ?
Pt1 In1 2.5408(7) 2_557 ?
In1 N1 2.191(4) . ?
In1 N2 2.212(4) . ?
F1 C39 1.369(7) . ?
O1 C41 1.359(8) . ?
O1 C44 1.355(13) . ?
O1 C44A 1.391(17) . ?
N1 C1 1.354(6) . ?
N1 C2 1.417(6) . ?
C1 N2 1.348(6) . ?
C1 N3 1.374(6) . ?
F2 C40 1.356(7) . ?
N2 C14 1.427(7) . ?
C2 C7 1.407(7) . ?
C2 C3 1.433(7) . ?
F3 C42 1.360(7) . ?
N3 C26 1.492(6) . ?
N3 C32 1.502(6) . ?
C3 C4 1.403(8) . ?
C3 C8 1.506(8) . ?
F4 C43 1.361(6) . ?
C4 C5 1.379(9) . ?
C5 C6 1.386(8) . ?
C6 C7 1.392(7) . ?
C7 C11 1.521(7) . ?
C8 C9 1.531(8) . ?
C8 C10 1.548(7) . ?
C11 C12 1.526(8) . ?
C11 C13 1.533(8) . ?
C14 C15 1.404(7) . ?
C14 C19 1.409(7) . ?
C15 C16 1.379(8) . ?
C15 C20 1.519(7) . ?
C16 C17 1.369(8) . ?
C17 C18 1.389(8) . ?
C18 C19 1.383(7) . ?
C19 C23 1.530(7) . ?
C20 C21 1.546(8) . ?
C20 C22 1.551(8) . ?
C23 C25 1.533(7) . ?
C23 C24 1.538(7) . ?
C26 C27 1.512(7) . ?
C26 C31 1.534(7) . ?
C27 C28 1.536(8) . ?
C28 C29 1.536(8) . ?
C29 C30 1.508(8) . ?
C30 C31 1.504(8) . ?
C32 C33 1.520(7) . ?
C32 C37 1.536(6) . ?
C33 C34 1.526(8) . ?
C34 C35 1.522(7) . ?
C35 C36 1.521(8) . ?
C36 C37 1.534(7) . ?
C38 C43 1.380(8) . ?
C38 C39 1.385(7) . ?
C39 C40 1.377(8) . ?
C40 C41 1.398(10) . ?
C41 C42 1.361(9) . ?
C42 C43 1.378(8) . ?
C45 C46 1.507(15) . ?
C46 C47 1.405(16) . ?
C47 C48 1.499(16) . ?
C48 C49 1.578(16) . ?
C49 C50 1.395(14) . ?
